data_7104165
loop_
_publ_author_name
'Millar, David I A'
'Oswald, Iain D H'
'Francis, Duncan J'
'Marshall, William G'
'Pulham, Colin R'
'Cumming, Adam S'

_publ_section_title
;
 The crystal structure of beta-RDX-an elusive form of an explosive
 revealed.
;
_journal_issue 5
_journal_name_full 'Chemical communications (Cambridge, England)'
_journal_page_first 562
_journal_page_last 564
_journal_paper_doi 10.1039/b817966b
_journal_volume 34
_journal_year 2009
_chemical_absolute_configuration unk
_chemical_formula_moiety 'C3 H6 N6 O6'
_chemical_formula_sum 'C3 H6 N6 O6'
_chemical_formula_weight 222.12
_chemical_name_systematic Beta-1,3,5-trinitrohexahydro-1,3,5-triazine
_space_group_IT_number 29
_symmetry_cell_setting orthorhombic
_symmetry_space_group_name_Hall 'P 2c -2ac'
_symmetry_space_group_name_H-M 'P c a 21'
_atom_sites_solution_hydrogens geom
_atom_sites_solution_primary direct
_audit_creation_date 08-10-03
_audit_creation_method CRYSTALS_ver_12.85
_cell_angle_alpha 90
_cell_angle_beta 90
_cell_angle_gamma 90
_cell_formula_units_Z 8
_cell_length_a 15.0972(7)
_cell_length_b 7.5463(4)
_cell_length_c 14.4316(6)
_cell_measurement_reflns_used 2672
_cell_measurement_temperature 273
_cell_measurement_theta_max 23
_cell_measurement_theta_min 3
_cell_volume 1644.16(13)
_computing_cell_refinement 'SAINT (Siemens ,1995)'
_computing_data_collection 'SMART (Siemens, 1993)'
_computing_data_reduction 'SAINT (Siemens ,1995)'
_computing_molecular_graphics 'CAMERON (Watkin et al., 1996)'
_computing_publication_material 'CRYSTALS (Betteridge et al., 2003)'
_computing_structure_refinement 'CRYSTALS (Betteridge et al., 2003)'
_computing_structure_solution 'SIR92 (Altomare et al., 1994)'
_diffrn_ambient_temperature 273
_diffrn_measured_fraction_theta_full 0.999
_diffrn_measured_fraction_theta_max 0.994
_diffrn_measurement_device 'Bruker SMART'
_diffrn_measurement_device_type Area
_diffrn_measurement_method \w
_diffrn_radiation_monochromator graphite
_diffrn_radiation_type 'Mo K\a'
_diffrn_radiation_wavelength 0.71073
_diffrn_reflns_av_R_equivalents 0.055
_diffrn_reflns_limit_h_max 16
_diffrn_reflns_limit_h_min -16
_diffrn_reflns_limit_k_max 8
_diffrn_reflns_limit_k_min -8
_diffrn_reflns_limit_l_max 15
_diffrn_reflns_limit_l_min -16
_diffrn_reflns_number 10137
_diffrn_reflns_theta_full 22.846
_diffrn_reflns_theta_max 23.312
_diffrn_reflns_theta_min 2.699
_diffrn_standards_number 0
_exptl_absorpt_coefficient_mu 0.171
_exptl_absorpt_correction_T_max 0.97
_exptl_absorpt_correction_T_min 0.67
_exptl_absorpt_correction_type multi-scan
_exptl_absorpt_process_details 'SADABS (Siemens, 1996)'
_exptl_crystal_colour colourless
_exptl_crystal_density_diffrn 1.795
_exptl_crystal_density_method 'not measured'
_exptl_crystal_description lathe
_exptl_crystal_F_000 912
_exptl_crystal_size_max 0.45
_exptl_crystal_size_mid 0.05
_exptl_crystal_size_min 0.20
_refine_diff_density_max 0.52
_refine_diff_density_min -0.43
_refine_ls_extinction_method None
_refine_ls_goodness_of_fit_ref 0.7647
_refine_ls_hydrogen_treatment constr
_refine_ls_matrix_type full
_refine_ls_number_parameters 271
_refine_ls_number_reflns 1244
_refine_ls_number_restraints 277
_refine_ls_R_factor_all 0.0975
_refine_ls_R_factor_gt 0.0525
_refine_ls_shift/su_max 0.000045
_refine_ls_structure_factor_coef Fsqd
_refine_ls_weighting_details
;
Method= Modified Sheldrick
w=1/[\s^2^(F^2^) + ( 0.08P)^2^ + 0.56P]
,where P=(max(Fo^2^,0) + 2Fc^2^)/3
;
_refine_ls_weighting_scheme calc
_refine_ls_wR_factor_all 0.1405
_refine_ls_wR_factor_gt 0.1292
_refine_ls_wR_factor_ref 0.1405
_reflns_limit_h_max 16
_reflns_limit_h_min 0
_reflns_limit_k_max 8
_reflns_limit_k_min 0
_reflns_limit_l_max 16
_reflns_limit_l_min 0
_reflns_number_gt 588
_reflns_number_total 1244
_reflns_threshold_expression I>2.0\s(I)
_oxford_diffrn_Wilson_B_factor 0.00
_oxford_diffrn_Wilson_scale 0.00
_oxford_refine_ls_r_factor_ref 0.0975
_oxford_refine_ls_scale 0.1738(3)
_oxford_reflns_number_all 1244
_oxford_reflns_threshold_expression_ref I>-10.0\s(I)
_oxford_structure_analysis_title 'iain in Pca2(1)'
_cod_data_source_file b817966b.txt
_cod_data_source_block 2
_cod_depositor_comments
;
The following automatic conversions were performed:
'_symmetry_cell_setting' value 'Orthorhombic' changed to 'orthorhombic'
according to '/home/saulius/struct/CIF-dictionaries/cif_core.dic'
dictionary named 'cif_core.dic' version 2.4.1 from 2010-06-29.

Automatic conversion script
Id: cif_fix_enum 1527 2010-12-29 10:47:43Z saulius 
;
_cod_original_sg_symbol_H-M 'P c a 21 '
_cod_database_code 7104165

loop_
_symmetry_equiv_pos_as_xyz
x,y,z
-x+1/2,y,z+1/2
x+1/2,-y,z
-x,-y,z+1/2

loop_
_atom_site_label
_atom_site_type_symbol
_atom_site_fract_x
_atom_site_fract_y
_atom_site_fract_z
_atom_site_U_iso_or_equiv
_atom_site_occupancy
_atom_site_adp_type
_atom_site_refinement_flags_posn
_atom_site_refinement_flags_adp
_atom_site_refinement_flags_occupancy
_atom_site_disorder_assembly
_atom_site_disorder_group
_oxford_atom_site_special_shape
_atom_site_attached_hydrogens
O22 O 0.4074(6) 0.8647(11) 0.6193(7) 0.1219 1.0000 Uani D U . . . . .
O23 O 0.4013(5) 1.0926(12) 0.5314(5) 0.1058 1.0000 Uani D U . . . . .
O24 O 0.2358(5) 1.1051(9) 0.3980(5) 0.0931 1.0000 Uani D U . . . . .
O25 O 0.1305(5) 0.9139(9) 0.4041(5) 0.0851 1.0000 Uani D U . . . . .
O26 O 0.1481(5) 0.6076(8) 0.5380(5) 0.0850 1.0000 Uani D U . . . . .
O27 O 0.2620(6) 0.5836(8) 0.6251(7) 0.1254 1.0000 Uani D U . . . . .
C1 C 0.5404(7) 0.6374(12) 0.8693(8) 0.1106 1.0000 Uani D U . . . . .
C2 C 0.4169(5) 0.4511(11) 0.8244(6) 0.0766 1.0000 Uani D U . . . . .
C3 C 0.5201(6) 0.3525(14) 0.9412(6) 0.0913 1.0000 Uani D U . . . . .
C4 C 0.2341(5) 1.1645(9) 0.5795(6) 0.0617 1.0000 Uani D U . . . . .
C5 C 0.1175(5) 0.9378(10) 0.5880(5) 0.0613 1.0000 Uani D U . . . . .
C6 C 0.2483(5) 0.9122(10) 0.6878(5) 0.0645 1.0000 Uani D U . . . . .
N10 N 0.5830(6) 0.4883(12) 0.9149(7) 0.1094 1.0000 Uani D U . . . . .
N11 N 0.4791(6) 0.5870(10) 0.7967(6) 0.0938 1.0000 Uani D U . . . . .
N12 N 0.4621(5) 0.3021(9) 0.8663(5) 0.0699 1.0000 Uani D U . . . . .
N16 N 0.2920(4) 1.0440(8) 0.6300(4) 0.0574 1.0000 Uani D U . . . . .
N17 N 0.1644(4) 1.0675(9) 0.5313(5) 0.0582 1.0000 Uani D U . . . . .
N18 N 0.1779(4) 0.8213(9) 0.6375(4) 0.0573 1.0000 Uani D U . . . . .
N19 N 0.3715(6) 0.9971(11) 0.5902(6) 0.0728 1.0000 Uani D U . . . . .
N20 N 0.1791(5) 1.0235(10) 0.4380(5) 0.0639 1.0000 Uani D U . . . . .
N21 N 0.1986(5) 0.6625(10) 0.5956(5) 0.0669 1.0000 Uani D U . . . . .
N15 N 0.4966(7) 0.1703(14) 0.8080(7) 0.1005 1.0000 Uani D U . . . . .
N14 N 0.5112(9) 0.5764(18) 0.7060(9) 0.1479 1.0000 Uani D U . . . . .
N13 N 0.6663(9) 0.4375(18) 0.8835(10) 0.1717 1.0000 Uani D U . . . . .
O20 O 0.4621(7) 0.1545(16) 0.7344(7) 0.1670 1.0000 Uani D U . . . . .
O21 O 0.5579(7) 0.0834(12) 0.8321(7) 0.1399 1.0000 Uani D U . . . . .
O17 O 0.7023(7) 0.5451(19) 0.8366(13) 0.2643 1.0000 Uani D U . . . . .
O18 O 0.5755(8) 0.6640(15) 0.6922(9) 0.2359 1.0000 Uani D U . . . . .
O16 O 0.6904(7) 0.2954(18) 0.9106(10) 0.2278 1.0000 Uani D U . . . . .
O19 O 0.4711(10) 0.482(2) 0.6534(6) 0.1940 1.0000 Uani D U . . . . .
H11 H 0.5083 0.7078 0.9147 0.1363 1.0000 Uiso R . . . . . .
H12 H 0.5871 0.7060 0.8395 0.1363 1.0000 Uiso R . . . . . .
H21 H 0.3758 0.4967 0.8703 0.0963 1.0000 Uiso R . . . . . .
H22 H 0.3839 0.4108 0.7705 0.0963 1.0000 Uiso R . . . . . .
H31 H 0.4835 0.4001 0.9915 0.1125 1.0000 Uiso R . . . . . .
H32 H 0.5522 0.2479 0.9605 0.1123 1.0000 Uiso R . . . . . .
H41 H 0.2067 1.2461 0.6237 0.0792 1.0000 Uiso R . . . . . .
H42 H 0.2696 1.2262 0.5347 0.0797 1.0000 Uiso R . . . . . .
H51 H 0.0821 1.0008 0.6347 0.0765 1.0000 Uiso R . . . . . .
H52 H 0.0797 0.8669 0.5481 0.0766 1.0000 Uiso R . . . . . .
H61 H 0.2215 0.9732 0.7400 0.0812 1.0000 Uiso R . . . . . .
H62 H 0.2912 0.8237 0.7089 0.0815 1.0000 Uiso R . . . . . .

loop_
_atom_site_aniso_label
_atom_site_aniso_U_11
_atom_site_aniso_U_22
_atom_site_aniso_U_33
_atom_site_aniso_U_23
_atom_site_aniso_U_13
_atom_site_aniso_U_12
O22 0.098(6) 0.092(5) 0.175(8) -0.054(5) -0.001(6) 0.035(4)
O23 0.074(5) 0.163(8) 0.081(5) -0.029(5) 0.025(4) -0.024(5)
O24 0.096(6) 0.116(5) 0.067(4) 0.012(4) 0.014(4) -0.003(4)
O25 0.100(5) 0.092(5) 0.063(4) -0.005(4) -0.025(4) 0.000(4)
O26 0.097(5) 0.068(5) 0.090(5) -0.022(4) -0.002(4) -0.029(4)
O27 0.144(8) 0.048(4) 0.185(9) 0.010(6) -0.056(6) 0.010(4)
C1 0.085(7) 0.051(6) 0.195(9) -0.044(6) 0.045(6) -0.008(4)
C2 0.039(6) 0.131(6) 0.059(5) -0.003(4) 0.000(4) 0.010(4)
C3 0.125(7) 0.101(7) 0.048(5) -0.002(4) -0.008(4) 0.060(5)
C4 0.070(5) 0.047(5) 0.068(5) -0.005(4) 0.008(4) -0.006(3)
C5 0.050(5) 0.067(5) 0.067(5) -0.015(4) 0.006(3) -0.007(3)
C6 0.074(5) 0.066(5) 0.054(5) -0.005(3) -0.009(3) -0.009(4)
N10 0.076(5) 0.120(6) 0.132(7) -0.081(6) -0.028(5) 0.027(3)
N11 0.095(6) 0.088(5) 0.099(5) 0.042(5) 0.040(4) 0.040(4)
N12 0.087(6) 0.067(4) 0.056(4) -0.005(3) 0.031(3) -0.011(3)
N16 0.050(3) 0.055(4) 0.068(4) -0.018(3) 0.003(3) -0.005(2)
N17 0.050(4) 0.063(4) 0.061(3) -0.003(3) 0.002(3) 0.008(3)
N18 0.060(4) 0.065(3) 0.047(4) -0.004(3) 0.010(3) -0.015(3)
N19 0.057(4) 0.084(5) 0.078(6) -0.046(4) 0.006(4) -0.005(3)
N20 0.067(6) 0.064(5) 0.061(3) -0.002(4) -0.002(3) 0.015(3)
N21 0.078(6) 0.043(4) 0.080(6) 0.003(3) -0.002(3) -0.019(3)
N15 0.128(9) 0.083(7) 0.091(6) -0.028(5) 0.056(5) -0.021(5)
N14 0.165(11) 0.153(12) 0.126(6) 0.075(7) 0.091(7) 0.084(7)
N13 0.071(7) 0.172(11) 0.272(15) -0.138(10) -0.021(8) 0.029(5)
O20 0.162(9) 0.210(10) 0.129(8) -0.117(8) 0.030(6) -0.041(7)
O21 0.164(9) 0.092(7) 0.164(8) -0.018(6) 0.081(6) 0.024(5)
O17 0.076(8) 0.223(11) 0.49(3) -0.148(13) 0.077(10) -0.056(7)
O18 0.236(13) 0.154(11) 0.318(15) 0.121(9) 0.212(12) 0.070(7)
O16 0.145(10) 0.266(13) 0.272(14) -0.120(12) -0.089(9) 0.132(8)
O19 0.265(15) 0.254(16) 0.063(5) 0.046(6) 0.036(8) 0.122(9)

loop_
_atom_type_symbol
_atom_type_scat_dispersion_real
_atom_type_scat_dispersion_imag
_atom_type_scat_Cromer_Mann_a1
_atom_type_scat_Cromer_Mann_b1
_atom_type_scat_Cromer_Mann_a2
_atom_type_scat_Cromer_Mann_b2
_atom_type_scat_Cromer_Mann_a3
_atom_type_scat_Cromer_Mann_b3
_atom_type_scat_Cromer_Mann_a4
_atom_type_scat_Cromer_Mann_b4
_atom_type_scat_Cromer_Mann_c
_atom_type_scat_source
C 0.0033 0.0016 2.3100 20.8439 1.0200 10.2075 1.5886 0.5687 0.8650 51.6512 0.2156 'International Tables Vol C 4.2.6.8 and 6.1.1.4'
H 0.0000 0.0000 0.4930 10.5109 0.3229 26.1257 0.1402 3.1424 0.0408 57.7998 0.0030 'International Tables Vol C 4.2.6.8 and 6.1.1.4'
N 0.0061 0.0033 12.2126 0.0057 3.1322 9.8933 2.0125 28.9975 1.1663 0.5826 -11.5290 'International Tables Vol C 4.2.6.8 and 6.1.1.4'
O 0.0106 0.0060 3.0485 13.2771 2.2868 5.7011 1.5463 0.3239 0.8670 32.9089 0.2508 'International Tables Vol C 4.2.6.8 and 6.1.1.4'

loop_
_geom_angle_atom_site_label_1
_geom_angle_site_symmetry_1
_geom_angle_atom_site_label_2
_geom_angle_site_symmetry_2
_geom_angle_atom_site_label_3
_geom_angle_site_symmetry_3
_geom_angle
_geom_angle_publ_flag
N10 . C1 . N11 . 114.0(8) yes
N10 . C1 . H11 . 109.8 no
N11 . C1 . H11 . 108.2 no
N10 . C1 . H12 . 106.9 no
N11 . C1 . H12 . 106.4 no
H11 . C1 . H12 . 111.6 no
N11 . C2 . N12 . 111.1(6) yes
N11 . C2 . H21 . 110.6 no
N12 . C2 . H21 . 106.9 no
N11 . C2 . H22 . 109.4 no
N12 . C2 . H22 . 109.4 no
H21 . C2 . H22 . 109.4 no
N10 . C3 . N12 . 112.9(7) yes
N10 . C3 . H31 . 107.7 no
N12 . C3 . H31 . 108.1 no
N10 . C3 . H32 . 108.9 no
N12 . C3 . H32 . 107.8 no
H31 . C3 . H32 . 111.6 no
N16 . C4 . N17 . 111.0(6) yes
N16 . C4 . H41 . 108.7 no
N17 . C4 . H41 . 108.8 no
N16 . C4 . H42 . 107.8 no
N17 . C4 . H42 . 109.0 no
H41 . C4 . H42 . 111.6 no
N17 . C5 . N18 . 112.1(6) yes
N17 . C5 . H51 . 108.9 no
N18 . C5 . H51 . 107.3 no
N17 . C5 . H52 . 108.7 no
N18 . C5 . H52 . 109.0 no
H51 . C5 . H52 . 110.7 no
N16 . C6 . N18 . 111.5(6) yes
N16 . C6 . H61 . 108.0 no
N18 . C6 . H61 . 107.9 no
N16 . C6 . H62 . 110.1 no
N18 . C6 . H62 . 108.4 no
H61 . C6 . H62 . 110.9 no
C1 . N10 . C3 . 112.1(9) yes
C1 . N10 . N13 . 117.8(11) yes
C3 . N10 . N13 . 118.9(10) yes
C1 . N11 . C2 . 113.6(7) yes
C1 . N11 . N14 . 118.1(10) yes
C2 . N11 . N14 . 116.3(9) yes
C2 . N12 . C3 . 113.2(7) yes
C2 . N12 . N15 . 118.3(8) yes
C3 . N12 . N15 . 114.3(8) yes
C4 . N16 . C6 . 116.2(7) yes
C4 . N16 . N19 . 118.3(7) yes
C6 . N16 . N19 . 117.3(7) yes
C5 . N17 . C4 . 114.8(7) yes
C5 . N17 . N20 . 117.1(6) yes
C4 . N17 . N20 . 117.5(7) yes
C6 . N18 . C5 . 114.6(7) yes
C6 . N18 . N21 . 117.6(7) yes
C5 . N18 . N21 . 116.9(6) yes
N16 . N19 . O22 . 117.2(9) yes
N16 . N19 . O23 . 117.8(8) yes
O22 . N19 . O23 . 124.9(11) yes
N17 . N20 . O25 . 117.0(7) yes
N17 . N20 . O24 . 116.8(7) yes
O25 . N20 . O24 . 126.0(9) yes
N18 . N21 . O27 . 117.0(8) yes
N18 . N21 . O26 . 117.3(8) yes
O27 . N21 . O26 . 125.4(9) yes
N12 . N15 . O20 . 116.4(10) yes
N12 . N15 . O21 . 120.4(10) yes
O20 . N15 . O21 . 123.2(13) yes
N11 . N14 . O18 . 114.1(13) yes
N11 . N14 . O19 . 116.7(11) yes
O18 . N14 . O19 . 129.3(16) yes
N10 . N13 . O17 . 114.3(14) yes
N10 . N13 . O16 . 114.6(14) yes
O17 . N13 . O16 . 131.1(19) yes

loop_
_geom_bond_atom_site_label_1
_geom_bond_site_symmetry_1
_geom_bond_atom_site_label_2
_geom_bond_site_symmetry_2
_geom_bond_distance
_geom_bond_publ_flag
O22 . N19 . 1.212(7) yes
O23 . N19 . 1.200(7) yes
O24 . N20 . 1.202(7) yes
O25 . N20 . 1.209(7) yes
O26 . N21 . 1.202(7) yes
O27 . N21 . 1.205(7) yes
C1 . N10 . 1.453(5) yes
C1 . N11 . 1.449(5) yes
C1 . H11 . 0.973 no
C1 . H12 . 0.975 no
C2 . N11 . 1.447(4) yes
C2 . N12 . 1.448(4) yes
C2 . H21 . 0.970 no
C2 . H22 . 0.971 no
C3 . N10 . 1.449(5) yes
C3 . N12 . 1.441(4) yes
C3 . H31 . 0.980 no
C3 . H32 . 0.968 no
C4 . N16 . 1.456(4) yes
C4 . N17 . 1.458(4) yes
C4 . H41 . 0.978 no
C4 . H42 . 0.960 no
C5 . N17 . 1.459(4) yes
C5 . N18 . 1.454(4) yes
C5 . H51 . 0.981 no
C5 . H52 . 0.972 no
C6 . N16 . 1.456(4) yes
C6 . N18 . 1.458(4) yes
C6 . H61 . 0.970 no
C6 . H62 . 0.980 no
N10 . N13 . 1.390(15) yes
N11 . N14 . 1.397(15) yes
N12 . N15 . 1.403(12) yes
N16 . N19 . 1.378(9) yes
N17 . N20 . 1.405(9) yes
N18 . N21 . 1.378(9) yes
N15 . O20 . 1.189(8) yes
N15 . O21 . 1.186(8) yes
N14 . O18 . 1.191(9) yes
N14 . O19 . 1.206(8) yes
N13 . O17 . 1.189(9) yes
N13 . O16 . 1.198(8) yes
